data_2005063
loop_
_publ_author_name
'Gladkikh, O. P.'
'Curtis, N. F.'

_publ_section_title
;
 A Chloro-Bridged Dinuclear Copper(II) Cationic Complex of a
 15-Membered Tetraaza Macrocyclic Ligand
;
_journal_issue 6
_journal_name_full 'Acta Crystallographica Section C'
_journal_page_first 1418
_journal_page_last 1421
_journal_paper_doi 10.1107/S0108270196002004
_journal_volume 52
_journal_year 1996
_chemical_formula_iupac '[Cu2 Cl (Cl1 O4)2 (C17 H34 N4)2] (Cl O4)'
_chemical_formula_sum 'C17 H34 Cl2 Cu N4 O6'
_chemical_formula_weight 524.92
_chemical_name_systematic
;
\m-Chloro-bis-{([9R^*^,12R^*^]-6,8,8,13,13,15-hexamethyl-1,5,9,12-
tetraazacyclopentadeca-5,15(1)-diene-N^1^,N^5^,N^9^,N^12^)-
perchlorato)copper(II)} perchlorate
;
_space_group_IT_number 14
_symmetry_cell_setting monoclinic
_symmetry_space_group_name_Hall '-P 2yn'
_symmetry_space_group_name_H-M 'P 1 21/n 1'
_audit_creation_method SHELXL
_cell_angle_alpha 90.
_cell_angle_beta 100.11(2)
_cell_angle_gamma 90.
_cell_formula_units_Z 4
_cell_length_a 11.379(3)
_cell_length_b 12.708(2)
_cell_length_c 16.241(3)
_cell_measurement_reflns_used 27
_cell_measurement_temperature 141(2)
_cell_measurement_theta_max 22.5
_cell_measurement_theta_min 2
_cell_volume 2312.1(8)
_computing_cell_refinement XSCANS
_computing_data_collection 'XSCANS (Siemens, 1994)'
_computing_data_reduction XSCANS
_computing_molecular_graphics 'XPMA (Zsolnai, 1994)'
_computing_publication_material SHELX93
_computing_structure_refinement 'SHELXL93 (Sheldrick, 1993)'
_computing_structure_solution 'SHELXS86 (Sheldrick, 1990)'
_diffrn_ambient_temperature 141(2)
_diffrn_measurement_device Siemens
_diffrn_measurement_method \w
_diffrn_radiation_monochromator graphite
_diffrn_radiation_source 'fine-focus sealed tube'
_diffrn_radiation_type MoK\a
_diffrn_radiation_wavelength 0.71073
_diffrn_reflns_av_R_equivalents 0.0974
_diffrn_reflns_av_sigmaI/netI 0.0827
_diffrn_reflns_limit_h_max 12
_diffrn_reflns_limit_h_min -8
_diffrn_reflns_limit_k_max 14
_diffrn_reflns_limit_k_min 0
_diffrn_reflns_limit_l_max 18
_diffrn_reflns_limit_l_min -18
_diffrn_reflns_number 3160
_diffrn_reflns_theta_max 24.01
_diffrn_reflns_theta_min 2.03
_diffrn_standards_decay_% 0
_diffrn_standards_interval_count 97
_diffrn_standards_number 3
_exptl_absorpt_coefficient_mu 1.216
_exptl_absorpt_correction_type none
_exptl_crystal_colour 'dark blue'
_exptl_crystal_density_diffrn 1.508
_exptl_crystal_density_method 'not measured'
_exptl_crystal_description block
_exptl_crystal_F_000 1100
_exptl_crystal_size_max 0.48
_exptl_crystal_size_mid 0.38
_exptl_crystal_size_min 0.28
_refine_diff_density_max 0.542
_refine_diff_density_min -0.616
_refine_ls_extinction_method none
_refine_ls_goodness_of_fit_all 1.009
_refine_ls_goodness_of_fit_obs 1.145
_refine_ls_hydrogen_treatment refxyz
_refine_ls_matrix_type full
_refine_ls_number_parameters 333
_refine_ls_number_reflns 2668
_refine_ls_number_restraints 16
_refine_ls_restrained_S_all 1.013
_refine_ls_restrained_S_obs 1.151
_refine_ls_R_factor_all 0.0953
_refine_ls_R_factor_obs 0.0560
_refine_ls_shift/esd_max '-3.767 (for x of H12)'
_refine_ls_shift/esd_mean 0.280
_refine_ls_structure_factor_coef Fsqd
_refine_ls_weighting_scheme
;
calc w = 1/[\s^2^(F~o~^2^) + (0.0927P)^2^]
where P = (F~o~^2^ + 2F~c~^2^)/3
;
_refine_ls_wR_factor_all 0.1567
_refine_ls_wR_factor_obs 0.1387
_reflns_number_observed 1740
_reflns_number_total 2668
_reflns_observed_criterion >2sigma(I)
_cod_data_source_file ta1060.cif
_cod_data_source_block neil7
_cod_original_cell_volume 2312.1(7)
_cod_original_sg_symbol_H-M 'P 21/n'
_cod_database_code 2005063

loop_
_symmetry_equiv_pos_as_xyz
'x, y, z'
'-x+1/2, y+1/2, -z+1/2'
'-x, -y, -z'
'x-1/2, -y-1/2, z-1/2'

loop_
_atom_site_aniso_label
_atom_site_aniso_U_11
_atom_site_aniso_U_22
_atom_site_aniso_U_33
_atom_site_aniso_U_12
_atom_site_aniso_U_13
_atom_site_aniso_U_23
Cu1 0.0184(5) 0.0274(5) 0.0268(8) 0.0013(4) 0.0010(4) 0.0084(5)
N1 0.020(4) 0.043(4) 0.020(5) 0.010(3) -0.005(3) -0.007(3)
C2 0.064(6) 0.048(6) 0.031(8) 0.035(5) 0.002(5) 0.010(5)
C3 0.054(6) 0.039(5) 0.047(9) 0.018(5) -0.004(5) 0.011(5)
C4 0.056(6) 0.034(5) 0.017(6) 0.008(4) -0.001(4) 0.008(4)
N5 0.048(4) 0.033(4) 0.006(5) 0.006(3) 0.007(3) 0.007(3)
C6 0.058(6) 0.028(5) 0.026(7) -0.012(4) 0.006(5) -0.004(4)
C61A 0.024(17) 0.09(2) 0.029(18) -0.011(15) 0.057(16) 0.023(14)
C61B 0.048(15) 0.055(13) 0.025(13) -0.039(12) 0.040(13) 0.007(9)
C7 0.065(6) 0.026(5) 0.034(7) -0.023(4) 0.030(5) -0.008(4)
C8 0.018(4) 0.034(5) 0.040(7) -0.019(3) 0.012(4) -0.010(4)
C81 0.035(5) 0.063(6) 0.039(7) -0.022(5) 0.017(5) -0.025(5)
C82 0.029(5) 0.060(6) 0.047(7) -0.007(4) 0.001(4) -0.035(5)
N9 0.031(4) 0.019(4) 0.027(5) 0.003(3) 0.007(3) 0.004(3)
C10 0.027(5) 0.037(5) 0.040(7) 0.001(4) -0.001(4) 0.003(4)
C11 0.046(5) 0.028(5) 0.017(6) -0.003(4) 0.005(4) 0.009(4)
N12 0.027(3) 0.026(4) 0.017(5) 0.000(3) 0.000(3) 0.003(3)
C13 0.021(4) 0.030(5) 0.035(7) -0.003(3) 0.014(4) 0.000(4)
C131 0.050(6) 0.034(6) 0.100(10) -0.009(4) 0.038(6) 0.014(6)
C132 0.033(5) 0.039(5) 0.036(7) 0.004(4) 0.013(4) 0.006(4)
C14 0.023(4) 0.049(6) 0.051(8) -0.009(4) 0.021(4) -0.022(5)
C15 0.019(5) 0.066(6) 0.021(6) 0.002(4) -0.008(4) -0.024(5)
C151 0.022(5) 0.136(11) 0.052(8) 0.006(6) 0.000(5) -0.001(7)
Cl1 0.0417(14) 0.046(2) 0.047(2) 0.0184(11) -0.0039(12) -0.0140(13)
O11 0.033(3) 0.060(4) 0.097(6) 0.000(3) -0.010(4) -0.040(4)
O12 0.033(3) 0.063(4) 0.057(5) 0.009(3) -0.002(3) -0.012(4)
O13A 0.064(12) 0.009(10) 0.000(12) 0.010(7) 0.025(10) 0.002(7)
O13B 0.102(16) 0.106(15) 0.25(4) -0.057(12) -0.068(18) 0.14(2)
O14A 0.063(12) 0.15(4) 0.05(2) 0.013(16) 0.036(14) -0.08(3)
O14B 0.071(9) 0.080(13) 0.054(11) 0.031(8) 0.023(7) 0.027(8)
Cl3 0.0246(14) 0.0258(15) 0.022(2) -0.0019(11) 0.0063(12) -0.0075(12)
Cl2 0.025(2) 0.032(2) 0.030(3) 0.0003(12) 0.004(2) 0.0073(15)
O21 0.022(6) 0.028(6) 0.070(11) -0.001(5) -0.010(6) -0.009(6)
O22 0.043(7) 0.084(9) 0.006(9) 0.004(7) 0.025(6) 0.005(7)
O23 0.052(7) 0.043(8) 0.045(11) 0.024(6) 0.015(6) 0.023(7)
O24 0.042(8) 0.023(7) 0.117(14) -0.002(5) -0.014(7) -0.025(7)

loop_
_atom_site_label
_atom_site_occupancy
_atom_site_fract_x
_atom_site_fract_y
_atom_site_fract_z
_atom_site_U_iso_or_equiv
_atom_site_thermal_displace_type
_atom_site_calc_flag
_atom_site_refinement_flags
_atom_site_type_symbol
Cu1 1 0.48241(7) 0.17937(7) 0.10028(6) 0.0246(4) Uani d . Cu
N1 1 0.3078(5) 0.2035(5) 0.0708(4) 0.029(2) Uani d . N
C2 1 0.2804(8) 0.3116(7) 0.0394(7) 0.048(3) Uani d . C
H2A 1 0.3327(8) 0.3626(7) 0.0745(7) 0.058 Uiso calc R H
H2B 1 0.1964(8) 0.3291(7) 0.0421(7) 0.058 Uiso calc R H
C3 1 0.3004(8) 0.3183(7) -0.0501(7) 0.048(3) Uani d . C
H3A 1 0.3077(8) 0.3933(7) -0.0651(7) 0.058 Uiso calc R H
H3B 1 0.2297(8) 0.2892(7) -0.0874(7) 0.058 Uiso calc R H
C4 1 0.4127(7) 0.2589(6) -0.0657(5) 0.037(2) Uani d . C
H4A 1 0.3935(7) 0.1834(6) -0.0753(5) 0.044 Uiso calc R H
H4B 1 0.4385(7) 0.2872(6) -0.1165(5) 0.044 Uiso calc R H
N5 1 0.5095(6) 0.2701(5) 0.0056(4) 0.029(2) Uani d . N
C6 1 0.5975(8) 0.3313(6) 0.0029(6) 0.038(2) Uani d . C
C61A 0.40(3) 0.646(3) 0.389(3) -0.075(2) 0.041(9) Uani d P C
C61B 0.60(3) 0.592(2) 0.405(2) -0.069(2) 0.038(6) Uani d P C
C7 1 0.6946(8) 0.3406(6) 0.0788(6) 0.039(2) Uani d . C
H7A 1 0.6636(8) 0.3841(6) 0.1208(6) 0.047 Uiso calc R H
H7B 1 0.7621(8) 0.3795(6) 0.0622(6) 0.047 Uiso calc R H
C8 1 0.7437(6) 0.2390(6) 0.1213(5) 0.030(2) Uani d . C
C81 1 0.8558(7) 0.2634(7) 0.1862(5) 0.045(3) Uani d . C
H81A 1 0.9150(20) 0.2985(38) 0.1586(8) 0.067 Uiso calc R H
H81B 1 0.8893(27) 0.1976(8) 0.2117(24) 0.067 Uiso calc R H
H81C 1 0.8344(11) 0.3095(35) 0.2296(19) 0.067 Uiso calc R H
C82 1 0.7736(7) 0.1600(7) 0.0561(6) 0.046(3) Uani d . C
H82A 1 0.8184(41) 0.1007(21) 0.0848(6) 0.069 Uiso calc R H
H82B 1 0.8219(40) 0.1949(13) 0.0198(21) 0.069 Uiso calc R H
H82C 1 0.6994(7) 0.1340(33) 0.0222(23) 0.069 Uiso calc R H
N9 1 0.6500(5) 0.1940(5) 0.1646(4) 0.026(2) Uani d . N
C10 1 0.6759(7) 0.1010(6) 0.2163(5) 0.035(2) Uani d . C
H10A 1 0.7437(7) 0.1153(6) 0.2621(5) 0.042 Uiso calc R H
H10B 1 0.6986(7) 0.0422(6) 0.1823(5) 0.042 Uiso calc R H
C11 1 0.5677(7) 0.0713(6) 0.2521(5) 0.030(2) Uani d . C
H11A 1 0.5806(7) 0.0030(6) 0.2815(5) 0.036 Uiso calc R H
H11B 1 0.5514(7) 0.1253(6) 0.2926(5) 0.036 Uiso calc R H
N12 1 0.4662(5) 0.0638(5) 0.1821(4) 0.024(2) Uani d . N
C13 1 0.3478(6) 0.0334(6) 0.2002(5) 0.027(2) Uani d . C
C131 1 0.3514(8) -0.0764(7) 0.2361(7) 0.058(3) Uani d . C
H13A 1 0.2726(16) -0.0947(19) 0.2484(36) 0.088 Uiso calc R H
H13B 1 0.4107(38) -0.0794(13) 0.2877(20) 0.088 Uiso calc R H
H13C 1 0.3733(52) -0.1265(8) 0.1954(15) 0.088 Uiso calc R H
C132 1 0.3084(7) 0.1121(6) 0.2612(5) 0.035(2) Uani d . C
H13D 1 0.3581(28) 0.1034(25) 0.3165(9) 0.053 Uiso calc R H
H13E 1 0.2246(14) 0.0995(24) 0.2651(23) 0.053 Uiso calc R H
H13F 1 0.3174(39) 0.1838(6) 0.2411(16) 0.053 Uiso calc R H
C14 1 0.2617(7) 0.0343(7) 0.1170(6) 0.039(2) Uani d . C
H14A 1 0.2983(7) -0.0067(7) 0.0763(6) 0.047 Uiso calc R H
H14B 1 0.1882(7) -0.0032(7) 0.1249(6) 0.047 Uiso calc R H
C15 1 0.2260(7) 0.1385(7) 0.0790(5) 0.037(2) Uani d . C
C151 1 0.0956(7) 0.1564(10) 0.0532(6) 0.071(4) Uani d . C
H15A 1 0.0566(11) 0.1519(54) 0.1023(9) 0.106 Uiso calc R H
H15B 1 0.0623(13) 0.1027(33) 0.0123(33) 0.106 Uiso calc R H
H15C 1 0.0820(7) 0.2263(23) 0.0279(39) 0.106 Uiso calc R H
Cl1 1 0.5325(2) 0.4117(2) 0.2795(2) 0.0464(7) Uani d . Cl
O11 1 0.4629(5) 0.3518(5) 0.2167(5) 0.066(2) Uani d . O
O12 1 0.6533(5) 0.3755(5) 0.2953(4) 0.052(2) Uani d . O
O13A 0.40(3) 0.5117(17) 0.5116(13) 0.2782(13) 0.022(6) Uani d P O
O13B 0.60(3) 0.547(2) 0.5105(19) 0.227(3) 0.165(16) Uani d P O
O14A 0.40(3) 0.5027(16) 0.471(3) 0.341(2) 0.085(17) Uani d P O
O14B 0.60(3) 0.4751(12) 0.3724(15) 0.3540(9) 0.067(6) Uani d P O
Cl3 1 0.5 0 0 0.0238(7) Uani d S Cl
Cl2 1 0 0.5 0 0.0289(8) Uani d SD Cl
O21 0.50 0.1242(8) 0.5121(8) 0.0296(8) 0.042(3) Uani d PD O
O22 0.50 -0.0668(10) 0.5286(9) 0.0589(7) 0.041(3) Uani d PD O
O23 0.50 -0.0341(10) 0.5542(8) -0.0780(7) 0.046(4) Uani d PD O
O24 0.50 -0.0185(10) 0.3861(8) -0.0215(9) 0.064(4) Uani d PD O
H9 1 0.6436(66) 0.2427(68) 0.2043(51) 0.091(26) Uiso d . H
H12 1 0.4871(69) 0.0125(66) 0.1580(53) 0.078(27) Uiso d . H

loop_
_atom_type_symbol
_atom_type_description
_atom_type_scat_dispersion_real
_atom_type_scat_dispersion_imag
_atom_type_scat_source
C C 0.0033 0.0016 'International Tables Vol C Tables 4.2.6.8 and 6.1.1.4'
H H 0.0000 0.0000 'International Tables Vol C Tables 4.2.6.8 and 6.1.1.4'
N N 0.0061 0.0033 'International Tables Vol C Tables 4.2.6.8 and 6.1.1.4'
O O 0.0106 0.0060 'International Tables Vol C Tables 4.2.6.8 and 6.1.1.4'
Cl Cl 0.1484 0.1585 'International Tables Vol C Tables 4.2.6.8 and 6.1.1.4'
Cu Cu 0.3201 1.2651 'International Tables Vol C Tables 4.2.6.8 and 6.1.1.4'

loop_
_geom_angle_atom_site_label_1
_geom_angle_atom_site_label_2
_geom_angle_atom_site_label_3
_geom_angle
_geom_angle_publ_flag
N1 Cu1 N5 90.4(3) yes
N1 Cu1 N12 93.9(3) yes
N5 Cu1 N12 168.3(3) yes
N1 Cu1 N9 158.0(3) yes
N5 Cu1 N9 95.0(3) yes
N12 Cu1 N9 85.0(2) yes
C15 N1 C2 121.8(7) yes
C15 N1 Cu1 126.5(6) yes
C2 N1 Cu1 111.6(6) yes
N1 C2 C3 109.0(7) no
C2 C3 C4 113.5(7) no
N5 C4 C3 110.7(7) no
C6 N5 C4 121.3(7) yes
C6 N5 Cu1 127.6(6) yes
C4 N5 Cu1 111.1(5) yes
N5 C6 C61B 119.2(11) no
N5 C6 C7 119.1(8) no
C61B C6 C7 120.9(10) no
N5 C6 C61A 132.2(15) no
C61B C6 C61A 24.1(12) no
C7 C6 C61A 107.4(14) no
C61B C61A C6 65.(4) no
C61A C61B C6 91.(5) no
C6 C7 C8 117.5(6) no
N9 C8 C7 107.7(6) no
N9 C8 C81 109.3(7) no
C7 C8 C81 109.5(6) no
N9 C8 C82 109.7(6) no
C7 C8 C82 110.4(7) no
C81 C8 C82 110.2(6) no
C10 N9 C8 119.8(6) no
C10 N9 Cu1 107.6(4) no
C8 N9 Cu1 118.7(5) no
N9 C10 C11 109.4(6) no
N12 C11 C10 107.6(6) no
C11 N12 C13 118.7(6) no
C11 N12 Cu1 108.2(4) no
C13 N12 Cu1 120.9(5) no
N12 C13 C131 110.7(6) no
N12 C13 C14 106.8(7) no
C131 C13 C14 108.6(7) no
N12 C13 C132 109.8(6) no
C131 C13 C132 110.2(7) no
C14 C13 C132 110.7(6) no
C15 C14 C13 117.5(6) no
N1 C15 C151 125.7(9) yes
N1 C15 C14 118.2(7) yes
C151 C15 C14 116.1(8) yes
O13A Cl1 O14A 52.(2) no
O13A Cl1 O11 116.4(9) no
O14A Cl1 O11 131.5(9) no
O13A Cl1 O12 119.1(9) no
O14A Cl1 O12 114.1(10) no
O11 Cl1 O12 111.0(4) no
O14A Cl1 O13B 91.(3) no
O11 Cl1 O13B 98.1(14) no
O12 Cl1 O13B 99.6(11) no
O13A Cl1 O14B 103.1(14) no
O11 Cl1 O14B 97.5(8) no
O12 Cl1 O14B 106.2(5) no
O22 Cl2 O21 112.0(7) no
O22 Cl2 O23 113.1(6) no
O21 Cl2 O23 110.3(6) no
O22 Cl2 O24 110.3(7) no
O21 Cl2 O24 106.0(5) no
O23 Cl2 O24 104.7(7) no

loop_
_geom_bond_atom_site_label_1
_geom_bond_atom_site_label_2
_geom_bond_site_symmetry_2
_geom_bond_distance
_geom_bond_publ_flag
Cu1 N1 . 1.984(6) yes
Cu1 N5 . 1.988(6) yes
Cu1 N12 . 2.011(6) yes
Cu1 N9 . 2.016(6) yes
N1 C15 . 1.270(10) yes
N1 C2 . 1.490(10) no
C2 C3 . 1.513(13) no
C3 C4 . 1.543(11) no
C4 N5 . 1.459(9) no
N5 C6 . 1.270(10) yes
C6 C61B . 1.50(2) no
C6 C7 . 1.509(12) no
C6 C61A . 1.64(3) no
C61A C61B . 0.67(2) no
C7 C8 . 1.522(11) no
C8 N9 . 1.490(9) no
C8 C81 . 1.537(10) no
C8 C82 . 1.540(11) no
N9 C10 . 1.449(10) no
C10 C11 . 1.500(10) no
C11 N12 . 1.475(9) no
N12 C13 . 1.480(9) no
C13 C131 . 1.510(11) no
C13 C14 . 1.523(11) no
C13 C132 . 1.529(11) no
C14 C15 . 1.486(12) no
C15 C151 . 1.487(10) no
Cl1 O13A . 1.29(2) no
Cl1 O14A . 1.33(2) no
Cl1 O11 . 1.401(6) no
Cl1 O12 . 1.430(6) no
Cl1 O13B . 1.54(2) no
Cl1 O14B . 1.555(13) no
O13A O13B . 0.99(4) no
O13A O14A . 1.16(5) no
O14A O14B . 1.31(3) no
Cl2 O22 3_565 1.371(10) no
Cl2 O22 . 1.371(10) no
Cl2 O21 . 1.419(9) no
Cl2 O21 3_565 1.419(9) no
Cl2 O23 . 1.435(10) no
Cl2 O23 3_565 1.435(10) no
Cl2 O24 . 1.496(9) no
Cl2 O24 3_565 1.496(9) no
O21 O22 3_565 1.56(2) no
O21 O23 3_565 1.63(2) no
O21 O24 3_565 1.755(14) no
O22 O23 3_565 1.548(15) no
O22 O21 3_565 1.56(2) no
O22 O24 3_565 1.64(2) no
O23 O22 3_565 1.548(15) no
O23 O21 3_565 1.63(2) no
O23 O24 3_565 1.79(2) no
O24 O22 3_565 1.64(2) no
O24 O21 3_565 1.755(14) no
O24 O23 3_565 1.79(2) no
